data_4112844
loop_
_publ_author_name
'Lara Morello'
'Jason B. Love'
'Brian O. Patrick'
'Michael D. Fryzuk'

_publ_section_title
;
 Carbon-Nitrogen Bond Formation via the Reaction of Terminal Alkynes with
 a Dinuclear Side-on Dinitrogen Complex
;
_journal_name_full 'Journal of the American Chemical Society'
_journal_page_first 9480
_journal_page_last 9481
_journal_paper_doi 10.1021/ja049490b
_journal_volume 126
_journal_year 2004
_chemical_formula_sum 'C86 H128 N6 P4 Si8 Zr2'
_chemical_formula_weight 1776.98
_chemical_name_systematic
; 
 ? 
;
_space_group_IT_number 14
_symmetry_cell_setting monoclinic
_symmetry_space_group_name_Hall '-P 2yab'
_symmetry_space_group_name_H-M 'P 1 21/a 1'
_atom_sites_solution_hydrogens geom
_atom_sites_solution_primary direct
_atom_sites_solution_secondary difmap
_audit_creation_method SHELXL-97
_cell_angle_alpha 90.00
_cell_angle_beta 108.920(2)
_cell_angle_gamma 90.00
_cell_formula_units_Z 4
_cell_length_a 27.261(1)
_cell_length_b 12.7830(4)
_cell_length_c 28.343(1)
_cell_measurement_reflns_used 87468
_cell_measurement_temperature 173(2)
_cell_measurement_theta_max 27.87
_cell_measurement_theta_min 1.96
_cell_volume 9343.3(6)
_computing_structure_refinement 'SHELXL-97 (Sheldrick, 1997)'
_computing_structure_solution 'SHELXS-97 (Sheldrick, 1990)'
_diffrn_ambient_temperature 173(2)
_diffrn_measured_fraction_theta_full 0.878
_diffrn_measured_fraction_theta_max 0.878
_diffrn_measurement_device_type 'Rigaku/ADSC CCD'
_diffrn_measurement_method 'area detector'
_diffrn_radiation_monochromator graphite
_diffrn_radiation_source 'fine-focus sealed tube'
_diffrn_radiation_type MoK\a
_diffrn_radiation_wavelength 0.71069
_diffrn_reflns_av_R_equivalents 0.0000
_diffrn_reflns_av_sigmaI/netI 0.1382
_diffrn_reflns_limit_h_max 32
_diffrn_reflns_limit_h_min -34
_diffrn_reflns_limit_k_max 13
_diffrn_reflns_limit_k_min -16
_diffrn_reflns_limit_l_max 31
_diffrn_reflns_limit_l_min -35
_diffrn_reflns_number 20435
_diffrn_reflns_theta_full 27.87
_diffrn_reflns_theta_max 27.87
_diffrn_reflns_theta_min 1.96
_exptl_absorpt_coefficient_mu 0.439
_exptl_absorpt_correction_T_max 1.0000
_exptl_absorpt_correction_T_min 0.8607
_exptl_absorpt_correction_type multi-scan
_exptl_crystal_colour colourless
_exptl_crystal_density_diffrn 1.263
_exptl_crystal_description needle
_exptl_crystal_F_000 3752
_exptl_crystal_size_max 0.50
_exptl_crystal_size_mid 0.10
_exptl_crystal_size_min 0.10
_refine_diff_density_max 0.622
_refine_diff_density_min -0.755
_refine_diff_density_rms 0.091
_refine_ls_extinction_method none
_refine_ls_goodness_of_fit_ref 0.877
_refine_ls_hydrogen_treatment mixed
_refine_ls_matrix_type full
_refine_ls_number_parameters 979
_refine_ls_number_reflns 20435
_refine_ls_number_restraints 0
_refine_ls_restrained_S_all 0.877
_refine_ls_R_factor_all 0.1087
_refine_ls_R_factor_gt 0.0503
_refine_ls_shift/su_max 0.009
_refine_ls_shift/su_mean 0.005
_refine_ls_structure_factor_coef Fsqd
_refine_ls_weighting_details 'w=1/[\s^2^(Fo^2^)+(0.0253P)^2^+0.0000P] where P=(Fo^2^+2Fc^2^)/3'
_refine_ls_weighting_scheme calc
_refine_ls_wR_factor_gt 0.0888
_refine_ls_wR_factor_ref 0.1025
_reflns_number_gt 11779
_reflns_number_total 20435
_reflns_threshold_expression >2sigma(I)
_cod_data_source_file ja049490bsi20040210_020115_3.cif
_cod_data_source_block mf496
_cod_depositor_comments
;
The following automatic conversions were performed:

'_refine_ls_weighting_scheme' value 'calc
w=1/[\s^2^(Fo^2^)+(0.0253P)^2^+0.0000P] where P=(Fo^2^+2Fc^2^)/3' was
changed to 'calc'. New tag '_refine_ls_weighting_details' was
created. The value of the new tag was set to
'w=1/[\s^2^(Fo^2^)+(0.0253P)^2^+0.0000P] where P=(Fo^2^+2Fc^2^)/3'.

Automatic conversion script
Id: cif_fix_values 3143 2015-03-26 13:38:13Z robertas 
;
_cod_original_cell_volume 9343.2(7)
_cod_database_code 4112844

loop_
_symmetry_equiv_pos_as_xyz
'x, y, z'
'-x+1/2, y+1/2, -z'
'-x, -y, -z'
'x-1/2, -y-1/2, z'

loop_
_atom_site_label
_atom_site_type_symbol
_atom_site_fract_x
_atom_site_fract_y
_atom_site_fract_z
_atom_site_U_iso_or_equiv
_atom_site_adp_type
_atom_site_occupancy
_atom_site_calc_flag
_atom_site_refinement_flags
Zr1 Zr 0.537574(14) 0.10965(2) 0.726158(13) 0.01607(8) Uani 1 d .
Zr2 Zr 0.471259(14) -0.07139(2) 0.769855(13) 0.01623(8) Uani 1 d .
P1 P 0.60082(4) -0.00908(7) 0.68785(4) 0.0210(2) Uani 1 d .
P2 P 0.50569(4) 0.29819(7) 0.75540(4) 0.0214(2) Uani 1 d .
P3 P 0.44634(4) 0.05072(7) 0.83806(4) 0.0227(2) Uani 1 d .
P4 P 0.47026(4) -0.27053(7) 0.73229(4) 0.0208(2) Uani 1 d .
Si1 Si 0.65876(4) 0.20318(7) 0.73058(4) 0.0236(2) Uani 1 d .
Si2 Si 0.62154(4) 0.30386(7) 0.80376(4) 0.0236(2) Uani 1 d .
Si3 Si 0.49145(4) 0.29915(7) 0.64078(4) 0.0230(2) Uani 1 d .
Si4 Si 0.53161(4) 0.11781(8) 0.60033(4) 0.0241(2) Uani 1 d .
Si5 Si 0.47517(5) -0.16375(8) 0.88737(4) 0.0262(3) Uani 1 d .
Si6 Si 0.53644(4) -0.28915(7) 0.84021(4) 0.0238(2) Uani 1 d .
Si7 Si 0.35938(4) -0.21559(8) 0.73400(4) 0.0273(3) Uani 1 d .
Si8 Si 0.34805(4) 0.01150(8) 0.75389(5) 0.0316(3) Uani 1 d .
N1 N 0.61127(11) 0.20834(19) 0.75852(11) 0.0183(7) Uani 1 d .
N2 N 0.52208(11) 0.1784(2) 0.65104(11) 0.0191(7) Uani 1 d .
N3 N 0.49506(11) -0.1850(2) 0.83652(11) 0.0200(7) Uani 1 d .
N4 N 0.38778(11) -0.0947(2) 0.75288(12) 0.0235(7) Uani 1 d .
N5 N 0.46408(11) 0.06932(19) 0.72696(11) 0.0182(7) Uani 1 d .
N6 N 0.47943(11) -0.01592(19) 0.70076(11) 0.0185(7) Uani 1 d .
C1 C 0.65826(15) 0.0732(3) 0.69776(16) 0.0298(10) Uani 1 d .
H1A H 0.6622 0.0877 0.6649 0.036 Uiso 1 calc R
H1B H 0.6890 0.0326 0.7174 0.036 Uiso 1 calc R
C2 C 0.55722(14) 0.3422(3) 0.80950(14) 0.0247(9) Uani 1 d .
H2A H 0.5532 0.3104 0.8399 0.030 Uiso 1 calc R
H2B H 0.5555 0.4192 0.8125 0.030 Uiso 1 calc R
C3 C 0.50889(15) 0.3736(2) 0.70156(14) 0.0246(9) Uani 1 d .
H3A H 0.5445 0.4012 0.7091 0.030 Uiso 1 calc R
H3B H 0.4853 0.4343 0.6970 0.030 Uiso 1 calc R
C4 C 0.56474(15) -0.0102(3) 0.62175(14) 0.0285(10) Uani 1 d .
H4A H 0.5385 -0.0667 0.6147 0.034 Uiso 1 calc R
H4B H 0.5887 -0.0255 0.6028 0.034 Uiso 1 calc R
C5 C 0.72726(15) 0.2136(3) 0.77439(17) 0.0374(11) Uani 1 d .
H5A H 0.7316 0.2799 0.7926 0.056 Uiso 1 calc R
H5B H 0.7514 0.2108 0.7553 0.056 Uiso 1 calc R
H5C H 0.7344 0.1553 0.7981 0.056 Uiso 1 calc R
C6 C 0.65441(17) 0.3104(3) 0.68405(16) 0.0367(11) Uani 1 d .
H6A H 0.6184 0.3173 0.6621 0.055 Uiso 1 calc R
H6B H 0.6767 0.2933 0.6640 0.055 Uiso 1 calc R
H6C H 0.6659 0.3765 0.7017 0.055 Uiso 1 calc R
C7 C 0.66443(16) 0.2666(3) 0.86753(15) 0.0336(10) Uani 1 d .
H7A H 0.6495 0.2063 0.8794 0.050 Uiso 1 calc R
H7B H 0.6673 0.3256 0.8903 0.050 Uiso 1 calc R
H7C H 0.6989 0.2484 0.8663 0.050 Uiso 1 calc R
C8 C 0.64776(16) 0.4326(3) 0.79004(16) 0.0361(11) Uani 1 d .
H8A H 0.6834 0.4230 0.7901 0.054 Uiso 1 calc R
H8B H 0.6473 0.4838 0.8157 0.054 Uiso 1 calc R
H8C H 0.6262 0.4580 0.7573 0.054 Uiso 1 calc R
C9 C 0.41964(15) 0.2886(3) 0.61208(15) 0.0345(10) Uani 1 d .
H9A H 0.4111 0.2663 0.5772 0.052 Uiso 1 calc R
H9B H 0.4037 0.3568 0.6134 0.052 Uiso 1 calc R
H9C H 0.4064 0.2370 0.6305 0.052 Uiso 1 calc R
C10 C 0.51139(17) 0.3893(3) 0.59811(16) 0.0389(11) Uani 1 d .
H10A H 0.5493 0.3951 0.6093 0.058 Uiso 1 calc R
H10B H 0.4962 0.4586 0.5986 0.058 Uiso 1 calc R
H10C H 0.4991 0.3614 0.5641 0.058 Uiso 1 calc R
C11 C 0.47107(16) 0.0906(3) 0.54709(15) 0.0368(11) Uani 1 d .
H11A H 0.4472 0.0490 0.5590 0.055 Uiso 1 calc R
H11B H 0.4798 0.0517 0.5211 0.055 Uiso 1 calc R
H11C H 0.4544 0.1568 0.5333 0.055 Uiso 1 calc R
C12 C 0.57553(17) 0.1850(3) 0.57024(16) 0.0392(11) Uani 1 d .
H12A H 0.5600 0.2517 0.5558 0.059 Uiso 1 calc R
H12B H 0.5800 0.1402 0.5439 0.059 Uiso 1 calc R
H12C H 0.6094 0.1980 0.5954 0.059 Uiso 1 calc R
C13 C 0.62806(14) -0.1411(2) 0.69985(14) 0.0205(8) Uani 1 d .
C14 C 0.63385(15) -0.1909(3) 0.74494(15) 0.0266(9) Uani 1 d .
H14 H 0.6248 -0.1551 0.7703 0.032 Uiso 1 calc R
C15 C 0.65275(15) -0.2926(3) 0.75336(15) 0.0299(10) Uani 1 d .
H15 H 0.6567 -0.3259 0.7843 0.036 Uiso 1 calc R
C16 C 0.66578(15) -0.3447(3) 0.71658(17) 0.0316(10) Uani 1 d .
H16 H 0.6780 -0.4147 0.7220 0.038 Uiso 1 calc R
C17 C 0.66116(16) -0.2958(3) 0.67206(17) 0.0362(11) Uani 1 d .
H17 H 0.6708 -0.3315 0.6470 0.043 Uiso 1 calc R
C18 C 0.64240(16) -0.1945(3) 0.66387(16) 0.0327(10) Uani 1 d .
H18 H 0.6393 -0.1611 0.6331 0.039 Uiso 1 calc R
C19 C 0.44619(15) 0.3437(3) 0.76511(15) 0.0245(9) Uani 1 d .
C20 C 0.39962(17) 0.3464(3) 0.72671(18) 0.0442(12) Uani 1 d .
H20 H 0.3984 0.3233 0.6945 0.053 Uiso 1 calc R
C21 C 0.35471(18) 0.3818(4) 0.73385(19) 0.0535(14) Uani 1 d .
H21 H 0.3231 0.3814 0.7067 0.064 Uiso 1 calc R
C22 C 0.35512(18) 0.4172(3) 0.7793(2) 0.0438(13) Uani 1 d .
H22 H 0.3244 0.4433 0.7840 0.053 Uiso 1 calc R
C23 C 0.40108(18) 0.4141(3) 0.8183(2) 0.0474(13) Uani 1 d .
H23 H 0.4019 0.4370 0.8505 0.057 Uiso 1 calc R
C24 C 0.44618(16) 0.3781(3) 0.81118(17) 0.0363(11) Uani 1 d .
H24 H 0.4776 0.3772 0.8385 0.044 Uiso 1 calc R
C25 C 0.42934(16) -0.0494(3) 0.87543(15) 0.0303(10) Uani 1 d .
H25A H 0.3936 -0.0741 0.8580 0.036 Uiso 1 calc R
H25B H 0.4300 -0.0187 0.9077 0.036 Uiso 1 calc R
C26 C 0.52350(15) -0.3428(3) 0.77459(15) 0.0278(9) Uani 1 d .
H26A H 0.5549 -0.3352 0.7645 0.033 Uiso 1 calc R
H26B H 0.5146 -0.4181 0.7737 0.033 Uiso 1 calc R
C27 C 0.41219(14) -0.3176(2) 0.74277(15) 0.0245(9) Uani 1 d .
H27A H 0.4217 -0.3452 0.7772 0.029 Uiso 1 calc R
H27B H 0.3980 -0.3764 0.7197 0.029 Uiso 1 calc R
C28 C 0.38665(14) 0.1101(3) 0.80143(15) 0.0285(9) Uani 1 d .
H28A H 0.3938 0.1728 0.7842 0.034 Uiso 1 calc R
H28B H 0.3666 0.1321 0.8232 0.034 Uiso 1 calc R
C29 C 0.53082(17) -0.1337(3) 0.94515(15) 0.0408(12) Uani 1 d .
H29A H 0.5541 -0.1942 0.9539 0.061 Uiso 1 calc R
H29B H 0.5176 -0.1181 0.9727 0.061 Uiso 1 calc R
H29C H 0.5499 -0.0729 0.9391 0.061 Uiso 1 calc R
C30 C 0.43664(18) -0.2724(3) 0.90289(17) 0.0429(12) Uani 1 d .
H30A H 0.4137 -0.3034 0.8720 0.064 Uiso 1 calc R
H30B H 0.4158 -0.2444 0.9224 0.064 Uiso 1 calc R
H30C H 0.4603 -0.3260 0.9224 0.064 Uiso 1 calc R
C31 C 0.60714(15) -0.2595(3) 0.86660(16) 0.0322(10) Uani 1 d .
H31A H 0.6169 -0.2101 0.8447 0.048 Uiso 1 calc R
H31B H 0.6271 -0.3242 0.8692 0.048 Uiso 1 calc R
H31C H 0.6146 -0.2284 0.8998 0.048 Uiso 1 calc R
C32 C 0.52839(16) -0.4018(3) 0.87941(16) 0.0344(10) Uani 1 d .
H32A H 0.5359 -0.3786 0.9140 0.052 Uiso 1 calc R
H32B H 0.5524 -0.4580 0.8781 0.052 Uiso 1 calc R
H32C H 0.4927 -0.4277 0.8666 0.052 Uiso 1 calc R
C33 C 0.31699(16) -0.2140(3) 0.66734(16) 0.0403(12) Uani 1 d .
H33A H 0.2867 -0.1696 0.6638 0.061 Uiso 1 calc R
H33B H 0.3055 -0.2854 0.6567 0.061 Uiso 1 calc R
H33C H 0.3365 -0.1863 0.6465 0.061 Uiso 1 calc R
C34 C 0.31930(17) -0.2714(3) 0.77058(19) 0.0478(13) Uani 1 d .
H34A H 0.3362 -0.2570 0.8061 0.072 Uiso 1 calc R
H34B H 0.3159 -0.3471 0.7652 0.072 Uiso 1 calc R
H34C H 0.2848 -0.2391 0.7595 0.072 Uiso 1 calc R
C35 C 0.31831(18) 0.0829(3) 0.69387(18) 0.0546(14) Uani 1 d .
H35A H 0.3448 0.1254 0.6865 0.082 Uiso 1 calc R
H35B H 0.2905 0.1285 0.6968 0.082 Uiso 1 calc R
H35C H 0.3040 0.0324 0.6669 0.082 Uiso 1 calc R
C36 C 0.29198(17) -0.0240(3) 0.7748(2) 0.0604(16) Uani 1 d .
H36A H 0.2674 -0.0666 0.7491 0.091 Uiso 1 calc R
H36B H 0.2747 0.0398 0.7803 0.091 Uiso 1 calc R
H36C H 0.3044 -0.0640 0.8059 0.091 Uiso 1 calc R
C37 C 0.48230(16) 0.1456(3) 0.88474(15) 0.0290(10) Uani 1 d .
C38 C 0.53563(16) 0.1553(3) 0.89708(16) 0.0330(10) Uani 1 d .
H38 H 0.5537 0.1123 0.8808 0.040 Uiso 1 calc R
C39 C 0.56319(18) 0.2269(3) 0.93292(16) 0.0381(11) Uani 1 d .
H39 H 0.5998 0.2320 0.9415 0.046 Uiso 1 calc R
C40 C 0.53694(19) 0.2897(3) 0.95553(16) 0.0431(12) Uani 1 d .
H40 H 0.5554 0.3401 0.9793 0.052 Uiso 1 calc R
C41 C 0.4843(2) 0.2809(4) 0.94438(18) 0.0510(13) Uani 1 d .
H41 H 0.4666 0.3238 0.9610 0.061 Uiso 1 calc R
C42 C 0.45700(18) 0.2096(3) 0.90893(16) 0.0404(11) Uani 1 d .
H42 H 0.4205 0.2043 0.9010 0.048 Uiso 1 calc R
C43 C 0.46647(15) -0.3085(2) 0.66919(14) 0.0214(9) Uani 1 d .
C44 C 0.42184(16) -0.3469(3) 0.63392(15) 0.0306(10) Uani 1 d .
H44 H 0.3919 -0.3610 0.6431 0.037 Uiso 1 calc R
C45 C 0.42083(17) -0.3648(3) 0.58524(16) 0.0358(11) Uani 1 d .
H45 H 0.3901 -0.3910 0.5614 0.043 Uiso 1 calc R
C46 C 0.46328(18) -0.3452(3) 0.57112(16) 0.0365(11) Uani 1 d .
H46 H 0.4620 -0.3559 0.5376 0.044 Uiso 1 calc R
C47 C 0.50834(18) -0.3095(3) 0.60641(16) 0.0377(11) Uani 1 d .
H47 H 0.5384 -0.2975 0.5972 0.045 Uiso 1 calc R
C48 C 0.50974(16) -0.2913(3) 0.65463(16) 0.0309(10) Uani 1 d .
H48 H 0.5408 -0.2665 0.6784 0.037 Uiso 1 calc R
C49 C 0.56149(14) -0.0125(2) 0.79769(14) 0.0187(8) Uani 1 d .
C50 C 0.60550(14) -0.0071(2) 0.82729(14) 0.0205(8) Uani 1 d .
C51 C 0.65732(14) -0.0039(3) 0.86300(14) 0.0208(8) Uani 1 d .
C52 C 0.70064(15) -0.0045(3) 0.84714(16) 0.0290(9) Uani 1 d .
H52 H 0.6962 -0.0109 0.8126 0.035 Uiso 1 calc R
C53 C 0.75042(16) 0.0042(3) 0.88126(17) 0.0348(10) Uani 1 d .
H53 H 0.7793 0.0039 0.8695 0.042 Uiso 1 calc R
C54 C 0.75875(16) 0.0132(3) 0.93200(16) 0.0316(10) Uani 1 d .
C55 C 0.71556(16) 0.0099(3) 0.94750(16) 0.0320(10) Uani 1 d .
H55 H 0.7202 0.0136 0.9822 0.038 Uiso 1 calc R
C56 C 0.66577(15) 0.0015(3) 0.91399(15) 0.0279(9) Uani 1 d .
H56 H 0.6371 -0.0007 0.9260 0.033 Uiso 1 calc R
C57 C 0.81272(17) 0.0286(4) 0.96998(17) 0.0440(12) Uani 1 d .
C58 C 0.85573(19) 0.0215(6) 0.9466(2) 0.098(2) Uani 1 d .
H58A H 0.8532 -0.0454 0.9290 0.147 Uiso 1 calc R
H58B H 0.8895 0.0263 0.9727 0.147 Uiso 1 calc R
H58C H 0.8521 0.0791 0.9228 0.147 Uiso 1 calc R
C59 C 0.8142(2) 0.1360(4) 0.9934(2) 0.102(3) Uani 1 d .
H59A H 0.8083 0.1899 0.9676 0.153 Uiso 1 calc R
H59B H 0.8481 0.1470 1.0187 0.153 Uiso 1 calc R
H59C H 0.7870 0.1405 1.0090 0.153 Uiso 1 calc R
C60 C 0.8227(2) -0.0545(4) 1.0108(2) 0.0764(19) Uani 1 d .
H60A H 0.7963 -0.0490 1.0273 0.115 Uiso 1 calc R
H60B H 0.8571 -0.0438 1.0353 0.115 Uiso 1 calc R
H60C H 0.8210 -0.1242 0.9959 0.115 Uiso 1 calc R
C61 C 0.44511(14) -0.0419(3) 0.65287(14) 0.0221(9) Uani 1 d .
H61 H 0.4541 -0.0991 0.6360 0.026 Uiso 1 calc R
C62 C 0.40118(14) 0.0082(3) 0.62993(14) 0.0255(9) Uani 1 d .
H62 H 0.3930 0.0650 0.6477 0.031 Uiso 1 calc R
C63 C 0.36379(14) -0.0129(3) 0.58076(14) 0.0239(9) Uani 1 d .
C64 C 0.36547(16) -0.1019(3) 0.55253(16) 0.0361(11) Uani 1 d .
H64 H 0.3918 -0.1527 0.5656 0.043 Uiso 1 calc R
C65 C 0.32931(16) -0.1170(3) 0.50581(15) 0.0343(10) Uani 1 d .
H65 H 0.3317 -0.1781 0.4876 0.041 Uiso 1 calc R
C66 C 0.28970(15) -0.0463(3) 0.48457(14) 0.0251(9) Uani 1 d .
C67 C 0.28824(15) 0.0417(3) 0.51296(15) 0.0326(10) Uani 1 d .
H67 H 0.2616 0.0921 0.5000 0.039 Uiso 1 calc R
C68 C 0.32439(15) 0.0577(3) 0.55933(16) 0.0311(10) Uani 1 d .
H68 H 0.3222 0.1194 0.5772 0.037 Uiso 1 calc R
C69 C 0.25133(16) -0.0629(3) 0.43216(16) 0.0335(10) Uani 1 d .
C70 C 0.20020(17) -0.0041(4) 0.42434(18) 0.0538(14) Uani 1 d .
H70A H 0.1764 -0.0185 0.3908 0.081 Uiso 1 calc R
H70B H 0.2071 0.0712 0.4281 0.081 Uiso 1 calc R
H70C H 0.1845 -0.0275 0.4491 0.081 Uiso 1 calc R
C71 C 0.2376(3) -0.1763(3) 0.4220(2) 0.117(3) Uani 1 d .
H71A H 0.2077 -0.1827 0.3916 0.176 Uiso 1 calc R
H71B H 0.2291 -0.2065 0.4501 0.176 Uiso 1 calc R
H71C H 0.2672 -0.2139 0.4176 0.176 Uiso 1 calc R
C72 C 0.2752(2) -0.0191(5) 0.39544(19) 0.092(2) Uani 1 d .
H72A H 0.3065 -0.0590 0.3973 0.138 Uiso 1 calc R
H72B H 0.2844 0.0544 0.4034 0.138 Uiso 1 calc R
H72C H 0.2503 -0.0242 0.3617 0.138 Uiso 1 calc R
C73 C 0.1633(2) -0.0312(4) 0.55525(18) 0.0543(14) Uani 1 d .
C74 C 0.1115(2) -0.0700(5) 0.53963(18) 0.0596(15) Uani 1 d .
H74 H 0.0830 -0.0241 0.5356 0.071 Uiso 1 calc R
C75 C 0.1039(2) -0.1745(4) 0.53056(19) 0.0628(16) Uani 1 d .
H75 H 0.0693 -0.2003 0.5201 0.075 Uiso 1 calc R
C76 C 0.1447(2) -0.2462(4) 0.53588(18) 0.0590(15) Uani 1 d .
H76 H 0.1382 -0.3187 0.5294 0.071 Uiso 1 calc R
C77 C 0.1935(2) -0.2073(4) 0.55065(19) 0.0590(15) Uani 1 d .
H77 H 0.2219 -0.2531 0.5544 0.071 Uiso 1 calc R
C78 C 0.2026(2) -0.1000(4) 0.56049(18) 0.0496(13) Uani 1 d .
H78 H 0.2373 -0.0750 0.5711 0.060 Uiso 1 calc R
C79 C 0.1723(3) 0.0793(4) 0.5638(2) 0.090(2) Uani 1 d .
H79A H 0.2031 0.0901 0.5931 0.135 Uiso 1 calc R
H79B H 0.1422 0.1114 0.5697 0.135 Uiso 1 calc R
H79C H 0.1778 0.1115 0.5346 0.135 Uiso 1 calc R
C80 C 0.7118(2) 0.1173(5) 1.0854(2) 0.0599(15) Uani 1 d .
C81 C 0.7312(2) 0.0184(5) 1.1001(2) 0.080(2) Uani 1 d .
H81 H 0.7647 0.0111 1.1241 0.096 Uiso 1 calc R
C82 C 0.7027(3) -0.0705(5) 1.0804(2) 0.082(2) Uani 1 d .
H82 H 0.7163 -0.1379 1.0915 0.099 Uiso 1 calc R
C83 C 0.6552(2) -0.0608(4) 1.0452(2) 0.0622(15) Uani 1 d .
H83 H 0.6357 -0.1216 1.0315 0.075 Uiso 1 calc R
C84 C 0.63535(19) 0.0363(4) 1.02958(19) 0.0480(13) Uani 1 d .
H84 H 0.6020 0.0430 1.0052 0.058 Uiso 1 calc R
C85 C 0.66356(18) 0.1234(4) 1.04908(18) 0.0480(13) Uani 1 d .
H85 H 0.6497 0.1903 1.0373 0.058 Uiso 1 calc R
C86 C 0.7414(2) 0.2144(5) 1.1070(2) 0.096(2) Uani 1 d .
H86A H 0.7275 0.2737 1.0847 0.144 Uiso 1 calc R
H86B H 0.7781 0.2045 1.1105 0.144 Uiso 1 calc R
H86C H 0.7380 0.2284 1.1398 0.144 Uiso 1 calc R

loop_
_atom_site_aniso_label
_atom_site_aniso_U_11
_atom_site_aniso_U_22
_atom_site_aniso_U_33
_atom_site_aniso_U_23
_atom_site_aniso_U_13
_atom_site_aniso_U_12
Zr1 0.01741(19) 0.01459(16) 0.0154(2) 0.00125(14) 0.00427(15) 0.00182(14)
Zr2 0.01561(19) 0.01588(16) 0.0157(2) 0.00019(14) 0.00309(15) -0.00044(14)
P1 0.0227(6) 0.0202(5) 0.0214(6) 0.0008(4) 0.0089(5) 0.0034(4)
P2 0.0224(6) 0.0182(4) 0.0240(6) -0.0020(4) 0.0079(5) 0.0009(4)
P3 0.0255(6) 0.0219(5) 0.0223(6) -0.0001(4) 0.0100(5) -0.0005(4)
P4 0.0209(6) 0.0190(5) 0.0219(6) 0.0001(4) 0.0059(5) 0.0001(4)
Si1 0.0220(6) 0.0223(5) 0.0273(7) 0.0025(4) 0.0090(5) -0.0014(4)
Si2 0.0234(6) 0.0210(5) 0.0231(6) -0.0013(4) 0.0028(5) -0.0015(4)
Si3 0.0281(6) 0.0206(5) 0.0192(6) 0.0034(4) 0.0062(5) 0.0057(4)
Si4 0.0301(7) 0.0245(5) 0.0183(6) 0.0034(4) 0.0089(5) 0.0068(5)
Si5 0.0329(7) 0.0247(5) 0.0240(7) 0.0032(4) 0.0134(6) -0.0010(5)
Si6 0.0248(6) 0.0225(5) 0.0220(6) 0.0038(4) 0.0046(5) 0.0021(4)
Si7 0.0188(6) 0.0271(6) 0.0353(7) -0.0040(5) 0.0080(5) -0.0040(4)
Si8 0.0198(6) 0.0332(6) 0.0386(8) -0.0097(5) 0.0051(6) 0.0026(5)
N1 0.0175(17) 0.0145(14) 0.0214(18) 0.0003(12) 0.0041(14) -0.0023(12)
N2 0.0215(18) 0.0204(15) 0.0147(17) 0.0056(12) 0.0049(14) 0.0049(12)
N3 0.0225(18) 0.0209(15) 0.0162(17) 0.0019(12) 0.0056(14) -0.0014(12)
N4 0.0164(17) 0.0270(16) 0.026(2) -0.0021(13) 0.0062(15) -0.0051(13)
N5 0.0205(17) 0.0124(13) 0.0199(18) -0.0014(12) 0.0043(14) -0.0012(12)
N6 0.0240(18) 0.0141(14) 0.0159(18) -0.0013(12) 0.0042(14) -0.0013(12)
C1 0.030(2) 0.0250(19) 0.040(3) 0.0004(18) 0.019(2) 0.0005(17)
C2 0.035(2) 0.0178(17) 0.020(2) 0.0009(15) 0.0060(19) 0.0033(16)
C3 0.022(2) 0.0171(18) 0.033(3) 0.0043(16) 0.0068(19) 0.0046(15)
C4 0.034(3) 0.026(2) 0.025(2) -0.0006(17) 0.009(2) 0.0072(17)
C5 0.031(3) 0.036(2) 0.050(3) 0.006(2) 0.019(2) -0.0012(19)
C6 0.043(3) 0.033(2) 0.038(3) 0.0039(19) 0.018(2) -0.0032(19)
C7 0.037(3) 0.030(2) 0.030(3) -0.0074(18) 0.006(2) 0.0002(18)
C8 0.039(3) 0.025(2) 0.039(3) -0.0045(19) 0.006(2) -0.0073(18)
C9 0.035(3) 0.035(2) 0.028(3) -0.0037(18) 0.003(2) 0.0139(19)
C10 0.054(3) 0.029(2) 0.038(3) 0.0106(19) 0.020(2) 0.012(2)
C11 0.044(3) 0.038(2) 0.026(3) -0.0050(18) 0.008(2) 0.006(2)
C12 0.051(3) 0.040(2) 0.032(3) 0.006(2) 0.023(2) 0.006(2)
C13 0.021(2) 0.0194(18) 0.023(2) 0.0031(15) 0.0105(18) 0.0026(14)
C14 0.030(2) 0.0270(19) 0.023(2) -0.0002(16) 0.0080(19) 0.0052(17)
C15 0.030(2) 0.030(2) 0.028(3) 0.0092(18) 0.006(2) 0.0067(17)
C16 0.023(2) 0.0227(19) 0.048(3) 0.0072(19) 0.011(2) 0.0103(16)
C17 0.039(3) 0.032(2) 0.043(3) 0.001(2) 0.020(2) 0.0126(19)
C18 0.040(3) 0.032(2) 0.033(3) 0.0065(18) 0.021(2) 0.0138(19)
C19 0.027(2) 0.0213(18) 0.028(2) 0.0006(16) 0.012(2) 0.0003(16)
C20 0.031(3) 0.067(3) 0.037(3) -0.004(2) 0.014(2) 0.005(2)
C21 0.026(3) 0.089(4) 0.043(3) 0.012(3) 0.007(2) 0.016(3)
C22 0.040(3) 0.032(2) 0.074(4) 0.002(2) 0.038(3) 0.007(2)
C23 0.039(3) 0.049(3) 0.061(4) -0.023(2) 0.026(3) -0.010(2)
C24 0.028(3) 0.040(2) 0.042(3) -0.017(2) 0.014(2) -0.0061(19)
C25 0.034(3) 0.031(2) 0.032(3) 0.0006(18) 0.018(2) -0.0011(18)
C26 0.026(2) 0.0245(19) 0.033(3) 0.0022(17) 0.009(2) 0.0028(16)
C27 0.030(2) 0.0203(18) 0.024(2) -0.0008(15) 0.0089(19) -0.0040(16)
C28 0.030(2) 0.0216(18) 0.038(3) -0.0060(17) 0.017(2) 0.0026(17)
C29 0.050(3) 0.047(3) 0.024(3) -0.007(2) 0.011(2) -0.004(2)
C30 0.060(3) 0.034(2) 0.045(3) 0.010(2) 0.030(3) 0.005(2)
C31 0.035(3) 0.029(2) 0.030(3) 0.0046(17) 0.006(2) 0.0053(18)
C32 0.043(3) 0.026(2) 0.033(3) 0.0012(18) 0.012(2) 0.0010(18)
C33 0.027(3) 0.040(2) 0.046(3) -0.012(2) 0.002(2) -0.0079(19)
C34 0.038(3) 0.040(2) 0.076(4) 0.002(2) 0.031(3) -0.006(2)
C35 0.044(3) 0.059(3) 0.051(3) -0.012(3) 0.002(3) 0.027(2)
C36 0.033(3) 0.043(3) 0.109(5) -0.024(3) 0.028(3) -0.009(2)
C37 0.037(3) 0.0243(19) 0.026(2) 0.0025(16) 0.011(2) 0.0006(17)
C38 0.034(3) 0.039(2) 0.027(3) -0.0058(19) 0.011(2) -0.0048(19)
C39 0.039(3) 0.045(3) 0.027(3) -0.003(2) 0.005(2) -0.008(2)
C40 0.059(3) 0.044(3) 0.025(3) -0.016(2) 0.012(2) -0.017(2)
C41 0.056(4) 0.060(3) 0.040(3) -0.023(2) 0.019(3) -0.001(3)
C42 0.041(3) 0.042(2) 0.039(3) -0.018(2) 0.015(2) -0.002(2)
C43 0.025(2) 0.0136(17) 0.024(2) 0.0007(14) 0.0060(18) 0.0033(14)
C44 0.030(3) 0.031(2) 0.029(3) -0.0067(18) 0.007(2) -0.0025(18)
C45 0.034(3) 0.040(2) 0.027(3) -0.0067(19) 0.001(2) 0.0017(19)
C46 0.052(3) 0.032(2) 0.026(3) -0.0036(18) 0.013(2) 0.005(2)
C47 0.043(3) 0.044(2) 0.033(3) -0.003(2) 0.022(2) -0.004(2)
C48 0.028(2) 0.030(2) 0.034(3) -0.0073(18) 0.008(2) -0.0075(18)
C49 0.017(2) 0.0197(17) 0.019(2) 0.0016(15) 0.0066(17) 0.0039(14)
C50 0.025(2) 0.0167(17) 0.021(2) 0.0000(15) 0.0091(18) -0.0005(15)
C51 0.016(2) 0.0250(18) 0.017(2) 0.0004(15) 0.0004(17) 0.0006(15)
C52 0.022(2) 0.040(2) 0.028(2) 0.0012(18) 0.011(2) 0.0029(18)
C53 0.018(2) 0.049(2) 0.037(3) 0.004(2) 0.010(2) 0.0010(19)
C54 0.021(2) 0.043(2) 0.026(3) 0.0044(19) 0.001(2) -0.0052(18)
C55 0.029(2) 0.043(2) 0.020(2) 0.0004(18) 0.003(2) 0.0044(19)
C56 0.021(2) 0.041(2) 0.022(2) 0.0027(18) 0.0082(19) 0.0010(18)
C57 0.028(3) 0.062(3) 0.031(3) 0.002(2) -0.005(2) -0.007(2)
C58 0.015(3) 0.208(7) 0.063(4) 0.008(5) 0.002(3) -0.018(4)
C59 0.064(5) 0.095(5) 0.101(6) -0.033(4) -0.036(4) -0.022(4)
C60 0.045(4) 0.119(5) 0.049(4) 0.031(4) -0.007(3) 0.003(3)
C61 0.027(2) 0.0217(18) 0.015(2) 0.0026(14) 0.0032(18) -0.0030(15)
C62 0.024(2) 0.0271(19) 0.021(2) -0.0050(16) 0.0017(18) 0.0021(16)
C63 0.022(2) 0.0252(19) 0.020(2) 0.0006(16) 0.0008(18) 0.0002(16)
C64 0.031(3) 0.029(2) 0.034(3) -0.0044(18) -0.009(2) 0.0096(18)
C65 0.037(3) 0.030(2) 0.029(3) -0.0110(18) 0.001(2) 0.0033(19)
C66 0.022(2) 0.032(2) 0.017(2) -0.0002(16) 0.0006(18) -0.0039(16)
C67 0.024(2) 0.037(2) 0.026(3) 0.0030(18) -0.006(2) 0.0096(18)
C68 0.029(2) 0.024(2) 0.035(3) -0.0027(17) 0.002(2) 0.0064(17)
C69 0.027(2) 0.040(2) 0.026(3) -0.0015(19) 0.000(2) -0.0043(19)
C70 0.030(3) 0.078(3) 0.042(3) -0.001(3) -0.004(2) -0.002(3)
C71 0.131(6) 0.039(3) 0.094(5) -0.019(3) -0.083(5) 0.002(3)
C72 0.040(3) 0.214(7) 0.021(3) -0.008(4) 0.009(3) -0.017(4)
C73 0.084(4) 0.053(3) 0.031(3) 0.000(2) 0.025(3) 0.007(3)
C74 0.054(4) 0.089(4) 0.032(3) -0.005(3) 0.009(3) -0.001(3)
C75 0.060(4) 0.087(4) 0.037(3) -0.010(3) 0.009(3) 0.008(3)
C76 0.077(4) 0.062(3) 0.031(3) -0.004(3) 0.009(3) -0.007(3)
C77 0.058(4) 0.073(4) 0.044(4) 0.006(3) 0.014(3) -0.005(3)
C78 0.054(3) 0.055(3) 0.042(3) 0.011(2) 0.019(3) 0.005(3)
C79 0.140(7) 0.067(4) 0.069(5) -0.018(3) 0.043(5) 0.013(4)
C80 0.040(3) 0.095(4) 0.037(3) -0.007(3) 0.003(3) 0.004(3)
C81 0.060(4) 0.111(5) 0.054(4) 0.010(4) -0.002(3) 0.037(4)
C82 0.097(6) 0.084(4) 0.065(5) 0.019(4) 0.024(4) 0.038(4)
C83 0.067(4) 0.068(4) 0.052(4) 0.004(3) 0.020(3) 0.011(3)
C84 0.038(3) 0.067(3) 0.042(3) 0.002(3) 0.018(3) 0.004(3)
C85 0.034(3) 0.075(3) 0.035(3) 0.000(3) 0.011(2) 0.009(3)
C86 0.064(5) 0.126(5) 0.081(5) -0.032(4) -0.001(4) -0.024(4)

loop_
_atom_type_symbol
_atom_type_description
_atom_type_scat_dispersion_real
_atom_type_scat_dispersion_imag
_atom_type_scat_source
C C 0.0033 0.0016 'International Tables Vol C Tables 4.2.6.8 and 6.1.1.4'
H H 0.0000 0.0000 'International Tables Vol C Tables 4.2.6.8 and 6.1.1.4'
N N 0.0061 0.0033 'International Tables Vol C Tables 4.2.6.8 and 6.1.1.4'
P P 0.1023 0.0942 'International Tables Vol C Tables 4.2.6.8 and 6.1.1.4'
Si Si 0.0817 0.0704 'International Tables Vol C Tables 4.2.6.8 and 6.1.1.4'
Zr Zr -2.9673 0.5597 'International Tables Vol C Tables 4.2.6.8 and 6.1.1.4'

loop_
_geom_angle_atom_site_label_1
_geom_angle_atom_site_label_2
_geom_angle_atom_site_label_3
_geom_angle
N5 Zr1 N6 39.56(10)
N5 Zr1 N2 103.02(11)
N6 Zr1 N2 94.72(10)
N5 Zr1 N1 148.70(11)
N6 Zr1 N1 166.63(10)
N2 Zr1 N1 92.03(10)
N5 Zr1 C49 80.39(11)
N6 Zr1 C49 77.21(11)
N2 Zr1 C49 163.03(11)
N1 Zr1 C49 93.18(11)
N5 Zr1 P1 126.43(8)
N6 Zr1 P1 86.91(8)
N2 Zr1 P1 77.84(8)
N1 Zr1 P1 83.25(7)
C49 Zr1 P1 86.74(8)
N5 Zr1 P2 79.39(7)
N6 Zr1 P2 117.87(8)
N2 Zr1 P2 87.82(7)
N1 Zr1 P2 73.86(7)
C49 Zr1 P2 109.15(8)
P1 Zr1 P2 152.52(3)
N5 Zr1 Zr2 36.84(7)
N6 Zr1 Zr2 38.25(8)
N2 Zr1 Zr2 131.37(8)
N1 Zr1 Zr2 136.59(7)
C49 Zr1 Zr2 45.82(8)
P1 Zr1 Zr2 103.97(2)
P2 Zr1 Zr2 103.10(2)
N5 Zr2 N6 39.48(10)
N5 Zr2 N4 95.29(11)
N6 Zr2 N4 104.53(11)
N5 Zr2 N3 160.68(10)
N6 Zr2 N3 149.98(10)
N4 Zr2 N3 95.22(11)
N5 Zr2 C49 79.75(11)
N6 Zr2 C49 78.63(11)
N4 Zr2 C49 168.02(11)
N3 Zr2 C49 86.74(11)
N5 Zr2 P3 85.65(8)
N6 Zr2 P3 125.11(7)
N4 Zr2 P3 75.77(8)
N3 Zr2 P3 81.28(7)
C49 Zr2 P3 92.90(9)
N5 Zr2 P4 124.62(8)
N6 Zr2 P4 86.79(7)
N4 Zr2 P4 84.85(8)
N3 Zr2 P4 72.51(7)
C49 Zr2 P4 106.97(8)
P3 Zr2 P4 145.71(3)
N5 Zr2 Zr1 35.48(8)
N6 Zr2 Zr1 39.20(7)
N4 Zr2 Zr1 130.46(8)
N3 Zr2 Zr1 133.22(7)
C49 Zr2 Zr1 46.49(8)
P3 Zr2 Zr1 98.73(2)
P4 Zr2 Zr1 115.27(2)
C4 P1 C13 103.66(17)
C4 P1 C1 108.30(19)
C13 P1 C1 103.04(16)
C4 P1 Zr1 102.22(12)
C13 P1 Zr1 134.35(13)
C1 P1 Zr1 103.60(12)
C2 P2 C19 104.95(18)
C2 P2 C3 108.08(17)
C19 P2 C3 104.05(17)
C2 P2 Zr1 106.97(12)
C19 P2 Zr1 134.45(12)
C3 P2 Zr1 95.99(11)
C28 P3 C25 106.33(19)
C28 P3 C37 108.16(17)
C25 P3 C37 102.94(18)
C28 P3 Zr2 102.66(13)
C25 P3 Zr2 100.32(13)
C37 P3 Zr2 133.81(14)
C27 P4 C26 106.19(18)
C27 P4 C43 107.38(18)
C26 P4 C43 106.98(17)
C27 P4 Zr2 98.25(12)
C26 P4 Zr2 108.10(12)
C43 P4 Zr2 127.97(11)
N1 Si1 C6 114.12(17)
N1 Si1 C5 115.25(18)
C6 Si1 C5 103.59(19)
N1 Si1 C1 111.75(15)
C6 Si1 C1 107.76(19)
C5 Si1 C1 103.44(18)
N1 Si2 C7 116.00(15)
N1 Si2 C2 108.53(15)
C7 Si2 C2 106.95(18)
N1 Si2 C8 116.46(17)
C7 Si2 C8 105.19(18)
C2 Si2 C8 102.54(17)
N2 Si3 C9 112.88(16)
N2 Si3 C10 115.54(17)
C9 Si3 C10 104.24(19)
N2 Si3 C3 109.30(15)
C9 Si3 C3 110.63(18)
C10 Si3 C3 103.80(17)
N2 Si4 C11 115.04(17)
N2 Si4 C4 108.03(16)
C11 Si4 C4 107.76(18)
N2 Si4 C12 117.48(17)
C11 Si4 C12 104.1(2)
C4 Si4 C12 103.55(18)
N3 Si5 C29 112.26(18)
N3 Si5 C30 115.63(17)
C29 Si5 C30 107.6(2)
N3 Si5 C25 110.09(16)
C29 Si5 C25 107.43(19)
C30 Si5 C25 103.16(18)
N3 Si6 C31 115.91(16)
N3 Si6 C32 115.38(17)
C31 Si6 C32 102.87(18)
N3 Si6 C26 107.96(15)
C31 Si6 C26 107.74(18)
C32 Si6 C26 106.37(17)
N4 Si7 C33 111.74(17)
N4 Si7 C34 116.77(19)
C33 Si7 C34 106.5(2)
N4 Si7 C27 109.16(15)
C33 Si7 C27 109.53(19)
C34 Si7 C27 102.69(18)
N4 Si8 C36 113.16(18)
N4 Si8 C35 117.01(18)
C36 Si8 C35 104.5(2)
N4 Si8 C28 108.95(15)
C36 Si8 C28 105.1(2)
C35 Si8 C28 107.42(19)
Si1 N1 Si2 113.76(16)
Si1 N1 Zr1 119.05(14)
Si2 N1 Zr1 126.54(16)
Si4 N2 Si3 117.02(17)
Si4 N2 Zr1 126.14(14)
Si3 N2 Zr1 116.50(15)
Si5 N3 Si6 116.67(17)
Si5 N3 Zr2 120.47(14)
Si6 N3 Zr2 122.73(16)
Si7 N4 Si8 118.80(17)
Si7 N4 Zr2 121.16(15)
Si8 N4 Zr2 119.88(14)
N6 N5 Zr1 75.05(17)
N6 N5 Zr2 70.88(15)
Zr1 N5 Zr2 107.68(12)
C61 N6 N5 117.0(3)
C61 N6 Zr2 124.2(2)
N5 N6 Zr2 69.63(16)
C61 N6 Zr1 131.7(2)
N5 N6 Zr1 65.39(15)
Zr2 N6 Zr1 102.56(12)
P1 C1 Si1 116.6(2)
P1 C1 H1A 108.2
Si1 C1 H1A 108.2
P1 C1 H1B 108.2
Si1 C1 H1B 108.2
H1A C1 H1B 107.3
P2 C2 Si2 109.70(19)
P2 C2 H2A 109.7
Si2 C2 H2A 109.7
P2 C2 H2B 109.7
Si2 C2 H2B 109.7
H2A C2 H2B 108.2
P2 C3 Si3 115.38(17)
P2 C3 H3A 108.4
Si3 C3 H3A 108.4
P2 C3 H3B 108.4
Si3 C3 H3B 108.4
H3A C3 H3B 107.5
P1 C4 Si4 111.77(19)
P1 C4 H4A 109.3
Si4 C4 H4A 109.3
P1 C4 H4B 109.3
Si4 C4 H4B 109.3
H4A C4 H4B 107.9
Si1 C5 H5A 109.5
Si1 C5 H5B 109.5
H5A C5 H5B 109.5
Si1 C5 H5C 109.5
H5A C5 H5C 109.5
H5B C5 H5C 109.5
Si1 C6 H6A 109.5
Si1 C6 H6B 109.5
H6A C6 H6B 109.5
Si1 C6 H6C 109.5
H6A C6 H6C 109.5
H6B C6 H6C 109.5
Si2 C7 H7A 109.5
Si2 C7 H7B 109.5
H7A C7 H7B 109.5
Si2 C7 H7C 109.5
H7A C7 H7C 109.5
H7B C7 H7C 109.5
Si2 C8 H8A 109.5
Si2 C8 H8B 109.5
H8A C8 H8B 109.5
Si2 C8 H8C 109.5
H8A C8 H8C 109.5
H8B C8 H8C 109.5
Si3 C9 H9A 109.5
Si3 C9 H9B 109.5
H9A C9 H9B 109.5
Si3 C9 H9C 109.5
H9A C9 H9C 109.5
H9B C9 H9C 109.5
Si3 C10 H10A 109.5
Si3 C10 H10B 109.5
H10A C10 H10B 109.5
Si3 C10 H10C 109.5
H10A C10 H10C 109.5
H10B C10 H10C 109.5
Si4 C11 H11A 109.5
Si4 C11 H11B 109.5
H11A C11 H11B 109.5
Si4 C11 H11C 109.5
H11A C11 H11C 109.5
H11B C11 H11C 109.5
Si4 C12 H12A 109.5
Si4 C12 H12B 109.5
H12A C12 H12B 109.5
Si4 C12 H12C 109.5
H12A C12 H12C 109.5
H12B C12 H12C 109.5
C18 C13 C14 118.4(3)
C18 C13 P1 120.8(3)
C14 C13 P1 120.8(3)
C15 C14 C13 120.8(4)
C15 C14 H14 119.6
C13 C14 H14 119.6
C16 C15 C14 119.6(4)
C16 C15 H15 120.2
C14 C15 H15 120.2
C17 C16 C15 120.3(4)
C17 C16 H16 119.9
C15 C16 H16 119.9
C16 C17 C18 119.8(4)
C16 C17 H17 120.1
C18 C17 H17 120.1
C17 C18 C13 121.0(4)
C17 C18 H18 119.5
C13 C18 H18 119.5
C24 C19 C20 117.2(4)
C24 C19 P2 121.2(3)
C20 C19 P2 121.6(3)
C19 C20 C21 121.7(5)
C19 C20 H20 119.1
C21 C20 H20 119.1
C22 C21 C20 120.8(5)
C22 C21 H21 119.6
C20 C21 H21 119.6
C21 C22 C23 118.5(4)
C21 C22 H22 120.8
C23 C22 H22 120.8
C22 C23 C24 120.7(5)
C22 C23 H23 119.6
C24 C23 H23 119.6
C19 C24 C23 121.1(4)
C19 C24 H24 119.4
C23 C24 H24 119.4
P3 C25 Si5 111.9(2)
P3 C25 H25A 109.2
Si5 C25 H25A 109.2
P3 C25 H25B 109.2
Si5 C25 H25B 109.2
H25A C25 H25B 107.9
P4 C26 Si6 108.53(19)
P4 C26 H26A 110.0
Si6 C26 H26A 110.0
P4 C26 H26B 110.0
Si6 C26 H26B 110.0
H26A C26 H26B 108.4
P4 C27 Si7 114.70(17)
P4 C27 H27A 108.6
Si7 C27 H27A 108.6
P4 C27 H27B 108.6
Si7 C27 H27B 108.6
H27A C27 H27B 107.6
P3 C28 Si8 108.74(17)
P3 C28 H28A 109.9
Si8 C28 H28A 109.9
P3 C28 H28B 109.9
Si8 C28 H28B 109.9
H28A C28 H28B 108.3
Si5 C29 H29A 109.5
Si5 C29 H29B 109.5
H29A C29 H29B 109.5
Si5 C29 H29C 109.5
H29A C29 H29C 109.5
H29B C29 H29C 109.5
Si5 C30 H30A 109.5
Si5 C30 H30B 109.5
H30A C30 H30B 109.5
Si5 C30 H30C 109.5
H30A C30 H30C 109.5
H30B C30 H30C 109.5
Si6 C31 H31A 109.5
Si6 C31 H31B 109.5
H31A C31 H31B 109.5
Si6 C31 H31C 109.5
H31A C31 H31C 109.5
H31B C31 H31C 109.5
Si6 C32 H32A 109.5
Si6 C32 H32B 109.5
H32A C32 H32B 109.5
Si6 C32 H32C 109.5
H32A C32 H32C 109.5
H32B C32 H32C 109.5
Si7 C33 H33A 109.5
Si7 C33 H33B 109.5
H33A C33 H33B 109.5
Si7 C33 H33C 109.5
H33A C33 H33C 109.5
H33B C33 H33C 109.5
Si7 C34 H34A 109.5
Si7 C34 H34B 109.5
H34A C34 H34B 109.5
Si7 C34 H34C 109.5
H34A C34 H34C 109.5
H34B C34 H34C 109.5
Si8 C35 H35A 109.5
Si8 C35 H35B 109.5
H35A C35 H35B 109.5
Si8 C35 H35C 109.5
H35A C35 H35C 109.5
H35B C35 H35C 109.5
Si8 C36 H36A 109.5
Si8 C36 H36B 109.5
H36A C36 H36B 109.5
Si8 C36 H36C 109.5
H36A C36 H36C 109.5
H36B C36 H36C 109.5
C42 C37 C38 118.2(4)
C42 C37 P3 120.9(3)
C38 C37 P3 120.9(3)
C37 C38 C39 121.1(4)
C37 C38 H38 119.5
C39 C38 H38 119.5
C40 C39 C38 119.2(4)
C40 C39 H39 120.4
C38 C39 H39 120.4
C39 C40 C41 120.8(4)
C39 C40 H40 119.6
C41 C40 H40 119.6
C40 C41 C42 119.9(4)
C40 C41 H41 120.1
C42 C41 H41 120.1
C41 C42 C37 120.8(4)
C41 C42 H42 119.6
C37 C42 H42 119.6
C48 C43 C44 118.2(4)
C48 C43 P4 117.8(3)
C44 C43 P4 123.9(3)
C43 C44 C45 120.2(4)
C43 C44 H44 119.9
C45 C44 H44 119.9
C46 C45 C44 121.0(4)
C46 C45 H45 119.5
C44 C45 H45 119.5
C45 C46 C47 119.1(4)
C45 C46 H46 120.5
C47 C46 H46 120.5
C48 C47 C46 120.4(4)
C48 C47 H47 119.8
C46 C47 H47 119.8
C47 C48 C43 121.1(4)
C47 C48 H48 119.4
C43 C48 H48 119.4
C50 C49 Zr2 154.1(3)
C50 C49 Zr1 117.8(3)
Zr2 C49 Zr1 87.69(12)
C49 C50 C51 178.2(4)
C56 C51 C52 117.6(4)
C56 C51 C50 121.6(4)
C52 C51 C50 120.8(4)
C53 C52 C51 120.8(4)
C53 C52 H52 119.6
C51 C52 H52 119.6
C54 C53 C52 121.5(4)
C54 C53 H53 119.3
C52 C53 H53 119.3
C55 C54 C53 117.2(4)
C55 C54 C57 120.3(4)
C53 C54 C57 122.5(4)
C54 C55 C56 122.0(4)
C54 C55 H55 119.0
C56 C55 H55 119.0
C55 C56 C51 120.8(4)
C55 C56 H56 119.6
C51 C56 H56 119.6
C59 C57 C58 109.2(5)
C59 C57 C54 107.9(4)
C58 C57 C54 112.7(4)
C59 C57 C60 108.9(5)
C58 C57 C60 108.3(4)
C54 C57 C60 109.7(4)
C57 C58 H58A 109.5
C57 C58 H58B 109.5
H58A C58 H58B 109.5
C57 C58 H58C 109.5
H58A C58 H58C 109.5
H58B C58 H58C 109.5
C57 C59 H59A 109.5
C57 C59 H59B 109.5
H59A C59 H59B 109.5
C57 C59 H59C 109.5
H59A C59 H59C 109.5
H59B C59 H59C 109.5
C57 C60 H60A 109.5
C57 C60 H60B 109.5
H60A C60 H60B 109.5
C57 C60 H60C 109.5
H60A C60 H60C 109.5
H60B C60 H60C 109.5
C62 C61 N6 124.6(3)
C62 C61 H61 117.7
N6 C61 H61 117.7
C61 C62 C63 128.2(4)
C61 C62 H62 115.9
C63 C62 H62 115.9
C68 C63 C64 116.3(4)
C68 C63 C62 120.1(3)
C64 C63 C62 123.6(3)
C65 C64 C63 121.0(4)
C65 C64 H64 119.5
C63 C64 H64 119.5
C64 C65 C66 122.5(4)
C64 C65 H65 118.8
C66 C65 H65 118.8
C65 C66 C67 116.1(3)
C65 C66 C69 121.5(3)
C67 C66 C69 122.4(3)
C68 C67 C66 121.7(4)
C68 C67 H67 119.1
C66 C67 H67 119.1
C67 C68 C63 122.4(4)
C67 C68 H68 118.8
C63 C68 H68 118.8
C71 C69 C72 111.3(5)
C71 C69 C66 111.7(4)
C72 C69 C66 107.9(4)
C71 C69 C70 106.7(4)
C72 C69 C70 107.1(4)
C66 C69 C70 112.1(4)
C69 C70 H70A 109.5
C69 C70 H70B 109.5
H70A C70 H70B 109.5
C69 C70 H70C 109.5
H70A C70 H70C 109.5
H70B C70 H70C 109.5
C69 C71 H71A 109.5
C69 C71 H71B 109.5
H71A C71 H71B 109.5
C69 C71 H71C 109.5
H71A C71 H71C 109.5
H71B C71 H71C 109.5
C69 C72 H72A 109.5
C69 C72 H72B 109.5
H72A C72 H72B 109.5
C69 C72 H72C 109.5
H72A C72 H72C 109.5
H72B C72 H72C 109.5
C78 C73 C74 118.5(5)
C78 C73 C79 122.2(6)
C74 C73 C79 119.4(5)
C75 C74 C73 118.4(5)
C75 C74 H74 120.8
C73 C74 H74 120.8
C74 C75 C76 123.3(6)
C74 C75 H75 118.4
C76 C75 H75 118.3
C77 C76 C75 117.1(5)
C77 C76 H76 121.5
C75 C76 H76 121.5
C76 C77 C78 120.9(5)
C76 C77 H77 119.5
C78 C77 H77 119.5
C73 C78 C77 121.9(5)
C73 C78 H78 119.1
C77 C78 H78 119.1
C73 C79 H79A 109.5
C73 C79 H79B 109.5
H79A C79 H79B 109.5
C73 C79 H79C 109.5
H79A C79 H79C 109.5
H79B C79 H79C 109.5
C81 C80 C85 117.0(5)
C81 C80 C86 122.1(5)
C85 C80 C86 120.9(5)
C80 C81 C82 121.2(5)
C80 C81 H81 119.4
C82 C81 H81 119.4
C83 C82 C81 119.8(6)
C83 C82 H82 120.1
C81 C82 H82 120.1
C82 C83 C84 120.1(6)
C82 C83 H83 119.9
C84 C83 H83 119.9
C85 C84 C83 119.8(5)
C85 C84 H84 120.1
C83 C84 H84 120.1
C84 C85 C80 122.0(5)
C84 C85 H85 119.0
C80 C85 H85 119.0
C80 C86 H86A 109.5
C80 C86 H86B 109.5
H86A C86 H86B 109.5
C80 C86 H86C 109.5
H86A C86 H86C 109.5
H86B C86 H86C 109.5

loop_
_geom_bond_atom_site_label_1
_geom_bond_atom_site_label_2
_geom_bond_distance
Zr1 N5 2.076(3)
Zr1 N6 2.206(3)
Zr1 N2 2.214(3)
Zr1 N1 2.296(3)
Zr1 C49 2.473(3)
Zr1 P1 2.7693(10)
Zr1 P2 2.7780(9)
Zr1 Zr2 3.4074(5)
Zr2 N5 2.144(3)
Zr2 N6 2.161(3)
Zr2 N4 2.188(3)
Zr2 N3 2.303(3)
Zr2 C49 2.446(4)
Zr2 P3 2.7361(11)
Zr2 P4 2.7559(10)
P1 C4 1.812(4)
P1 C13 1.830(3)
P1 C1 1.831(4)
P2 C2 1.801(4)
P2 C19 1.826(4)
P2 C3 1.831(4)
P3 C28 1.791(4)
P3 C25 1.814(4)
P3 C37 1.828(4)
P4 C27 1.806(4)
P4 C26 1.808(4)
P4 C43 1.824(4)
Si1 N1 1.724(3)
Si1 C6 1.879(4)
Si1 C5 1.882(4)
Si1 C1 1.902(4)
Si2 N1 1.726(3)
Si2 C7 1.868(4)
Si2 C2 1.878(4)
Si2 C8 1.885(4)
Si3 N2 1.734(3)
Si3 C9 1.865(4)
Si3 C10 1.874(4)
Si3 C3 1.889(4)
Si4 N2 1.725(3)
Si4 C11 1.873(4)
Si4 C4 1.873(3)
Si4 C12 1.887(4)
Si5 N3 1.718(3)
Si5 C29 1.876(4)
Si5 C30 1.877(4)
Si5 C25 1.881(4)
Si6 N3 1.726(3)
Si6 C31 1.866(4)
Si6 C32 1.875(4)
Si6 C26 1.905(4)
Si7 N4 1.734(3)
Si7 C33 1.868(4)
Si7 C34 1.874(4)
Si7 C27 1.898(4)
Si8 N4 1.742(3)
Si8 C36 1.865(5)
Si8 C35 1.868(5)
Si8 C28 1.895(4)
N5 N6 1.454(4)
N6 C61 1.416(4)
C1 H1A 0.9900
C1 H1B 0.9900
C2 H2A 0.9900
C2 H2B 0.9900
C3 H3A 0.9900
C3 H3B 0.9900
C4 H4A 0.9900
C4 H4B 0.9900
C5 H5A 0.9800
C5 H5B 0.9800
C5 H5C 0.9800
C6 H6A 0.9800
C6 H6B 0.9800
C6 H6C 0.9800
C7 H7A 0.9800
C7 H7B 0.9800
C7 H7C 0.9800
C8 H8A 0.9800
C8 H8B 0.9800
C8 H8C 0.9800
C9 H9A 0.9800
C9 H9B 0.9800
C9 H9C 0.9800
C10 H10A 0.9800
C10 H10B 0.9800
C10 H10C 0.9800
C11 H11A 0.9800
C11 H11B 0.9800
C11 H11C 0.9800
C12 H12A 0.9800
C12 H12B 0.9800
C12 H12C 0.9800
C13 C18 1.385(5)
C13 C14 1.391(5)
C14 C15 1.389(5)
C14 H14 0.9500
C15 C16 1.377(5)
C15 H15 0.9500
C16 C17 1.377(6)
C16 H16 0.9500
C17 C18 1.384(5)
C17 H17 0.9500
C18 H18 0.9500
C19 C24 1.378(5)
C19 C20 1.379(6)
C20 C21 1.380(6)
C20 H20 0.9500
C21 C22 1.362(6)
C21 H21 0.9500
C22 C23 1.377(6)
C22 H22 0.9500
C23 C24 1.388(6)
C23 H23 0.9500
C24 H24 0.9500
C25 H25A 0.9900
C25 H25B 0.9900
C26 H26A 0.9900
C26 H26B 0.9900
C27 H27A 0.9900
C27 H27B 0.9900
C28 H28A 0.9900
C28 H28B 0.9900
C29 H29A 0.9800
C29 H29B 0.9800
C29 H29C 0.9800
C30 H30A 0.9800
C30 H30B 0.9800
C30 H30C 0.9800
C31 H31A 0.9800
C31 H31B 0.9800
C31 H31C 0.9800
C32 H32A 0.9800
C32 H32B 0.9800
C32 H32C 0.9800
C33 H33A 0.9800
C33 H33B 0.9800
C33 H33C 0.9800
C34 H34A 0.9800
C34 H34B 0.9800
C34 H34C 0.9800
C35 H35A 0.9800
C35 H35B 0.9800
C35 H35C 0.9800
C36 H36A 0.9800
C36 H36B 0.9800
C36 H36C 0.9800
C37 C42 1.386(5)
C37 C38 1.386(5)
C38 C39 1.393(5)
C38 H38 0.9500
C39 C40 1.366(6)
C39 H39 0.9500
C40 C41 1.371(6)
C40 H40 0.9500
C41 C42 1.382(6)
C41 H41 0.9500
C42 H42 0.9500
C43 C48 1.388(5)
C43 C44 1.390(5)
C44 C45 1.390(6)
C44 H44 0.9500
C45 C46 1.365(6)
C45 H45 0.9500
C46 C47 1.386(6)
C46 H46 0.9500
C47 C48 1.375(5)
C47 H47 0.9500
C48 H48 0.9500
C49 C50 1.223(5)
C50 C51 1.447(5)
C51 C56 1.389(5)
C51 C52 1.393(5)
C52 C53 1.392(5)
C52 H52 0.9500
C53 C54 1.386(6)
C53 H53 0.9500
C54 C55 1.384(5)
C54 C57 1.528(5)
C55 C56 1.386(5)
C55 H55 0.9500
C56 H56 0.9500
C57 C59 1.520(7)
C57 C58 1.526(7)
C57 C60 1.529(6)
C58 H58A 0.9800
C58 H58B 0.9800
C58 H58C 0.9800
C59 H59A 0.9800
C59 H59B 0.9800
C59 H59C 0.9800
C60 H60A 0.9800
C60 H60B 0.9800
C60 H60C 0.9800
C61 C62 1.327(5)
C61 H61 0.9500
C62 C63 1.461(5)
C62 H62 0.9500
C63 C68 1.383(5)
C63 C64 1.401(5)
C64 C65 1.384(5)
C64 H64 0.9500
C65 C66 1.387(5)
C65 H65 0.9500
C66 C67 1.391(5)
C66 C69 1.529(5)
C67 C68 1.379(5)
C67 H67 0.9500
C68 H68 0.9500
C69 C71 1.502(6)
C69 C72 1.503(6)
C69 C70 1.535(6)
C70 H70A 0.9800
C70 H70B 0.9800
C70 H70C 0.9800
C71 H71A 0.9800
C71 H71B 0.9800
C71 H71C 0.9800
C72 H72A 0.9800
C72 H72B 0.9800
C72 H72C 0.9800
C73 C78 1.356(6)
C73 C74 1.425(7)
C73 C79 1.441(6)
C74 C75 1.363(7)
C74 H74 0.9500
C75 C76 1.412(7)
C75 H75 0.9500
C76 C77 1.353(7)
C76 H76 0.9500
C77 C78 1.405(6)
C77 H77 0.9500
C78 H78 0.9500
C79 H79A 0.9800
C79 H79B 0.9800
C79 H79C 0.9800
C80 C81 1.382(7)
C80 C85 1.384(6)
C80 C86 1.498(7)
C81 C82 1.387(8)
C81 H81 0.9500
C82 C83 1.360(7)
C82 H82 0.9500
C83 C84 1.370(6)
C83 H83 0.9500
C84 C85 1.364(6)
C84 H84 0.9500
C85 H85 0.9500
C86 H86A 0.9801
C86 H86B 0.9801
C86 H86C 0.9801

loop_
_geom_torsion_atom_site_label_1
_geom_torsion_atom_site_label_2
_geom_torsion_atom_site_label_3
_geom_torsion_atom_site_label_4
_geom_torsion
N6 Zr1 Zr2 N5 -67.43(17)
N2 Zr1 Zr2 N5 -47.54(16)
N1 Zr1 Zr2 N5 131.51(17)
C49 Zr1 Zr2 N5 155.34(17)
P1 Zr1 Zr2 N5 -133.52(13)
P2 Zr1 Zr2 N5 51.25(13)
N5 Zr1 Zr2 N6 67.43(17)
N2 Zr1 Zr2 N6 19.89(15)
N1 Zr1 Zr2 N6 -161.06(15)
C49 Zr1 Zr2 N6 -137.22(16)
P1 Zr1 Zr2 N6 -66.09(12)
P2 Zr1 Zr2 N6 118.68(12)
N5 Zr1 Zr2 N4 9.05(17)
N6 Zr1 Zr2 N4 -58.39(16)
N2 Zr1 Zr2 N4 -38.49(14)
N1 Zr1 Zr2 N4 140.55(14)
C49 Zr1 Zr2 N4 164.39(15)
P1 Zr1 Zr2 N4 -124.47(11)
P2 Zr1 Zr2 N4 60.30(11)
N5 Zr1 Zr2 N3 -155.87(16)
N6 Zr1 Zr2 N3 136.70(15)
N2 Zr1 Zr2 N3 156.59(14)
N1 Zr1 Zr2 N3 -24.37(14)
C49 Zr1 Zr2 N3 -0.53(15)
P1 Zr1 Zr2 N3 70.61(10)
P2 Zr1 Zr2 N3 -104.62(10)
N5 Zr1 Zr2 C49 -155.34(17)
N6 Zr1 Zr2 C49 137.22(16)
N2 Zr1 Zr2 C49 157.12(15)
N1 Zr1 Zr2 C49 -23.84(15)
P1 Zr1 Zr2 C49 71.13(11)
P2 Zr1 Zr2 C49 -104.09(11)
N5 Zr1 Zr2 P3 -69.66(13)
N6 Zr1 Zr2 P3 -137.09(12)
N2 Zr1 Zr2 P3 -117.20(10)
N1 Zr1 Zr2 P3 61.85(10)
C49 Zr1 Zr2 P3 85.69(11)
P1 Zr1 Zr2 P3 156.82(3)
P2 Zr1 Zr2 P3 -18.41(3)
N5 Zr1 Zr2 P4 114.84(13)
N6 Zr1 Zr2 P4 47.40(12)
N2 Zr1 Zr2 P4 67.30(10)
N1 Zr1 Zr2 P4 -113.66(10)
C49 Zr1 Zr2 P4 -89.82(11)
P1 Zr1 Zr2 P4 -18.68(4)
P2 Zr1 Zr2 P4 166.09(3)
N5 Zr1 P1 C4 66.09(16)
N6 Zr1 P1 C4 64.27(15)
N2 Zr1 P1 C4 -31.23(15)
N1 Zr1 P1 C4 -124.78(15)
C49 Zr1 P1 C4 141.62(15)
P2 Zr1 P1 C4 -91.31(15)
Zr2 Zr1 P1 C4 98.80(13)
N5 Zr1 P1 C13 -57.3(2)
N6 Zr1 P1 C13 -59.07(19)
N2 Zr1 P1 C13 -154.57(19)
N1 Zr1 P1 C13 111.88(19)
C49 Zr1 P1 C13 18.28(19)
P2 Zr1 P1 C13 145.35(17)
Zr2 Zr1 P1 C13 -24.54(18)
N5 Zr1 P1 C1 178.60(17)
N6 Zr1 P1 C1 176.79(16)
N2 Zr1 P1 C1 81.28(16)
N1 Zr1 P1 C1 -12.27(16)
C49 Zr1 P1 C1 -105.87(16)
P2 Zr1 P1 C1 21.20(16)
Zr2 Zr1 P1 C1 -148.69(14)
N5 Zr1 P2 C2 130.54(16)
N6 Zr1 P2 C2 140.03(16)
N2 Zr1 P2 C2 -125.78(15)
N1 Zr1 P2 C2 -33.03(15)
C49 Zr1 P2 C2 54.71(16)
P1 Zr1 P2 C2 -67.79(15)
Zr2 Zr1 P2 C2 102.13(13)
N5 Zr1 P2 C19 -2.1(2)
N6 Zr1 P2 C19 7.4(2)
N2 Zr1 P2 C19 101.6(2)
N1 Zr1 P2 C19 -165.6(2)
C49 Zr1 P2 C19 -77.9(2)
P1 Zr1 P2 C19 159.60(18)
Zr2 Zr1 P2 C19 -30.48(19)
N5 Zr1 P2 C3 -118.47(15)
N6 Zr1 P2 C3 -108.98(15)
N2 Zr1 P2 C3 -14.80(14)
N1 Zr1 P2 C3 77.95(14)
C49 Zr1 P2 C3 165.70(15)
P1 Zr1 P2 C3 43.19(15)
Zr2 Zr1 P2 C3 -146.88(12)
N5 Zr2 P3 C28 54.40(15)
N6 Zr2 P3 C28 55.75(16)
N4 Zr2 P3 C28 -42.18(15)
N3 Zr2 P3 C28 -139.87(15)
C49 Zr2 P3 C28 133.88(15)
P4 Zr2 P3 C28 -99.74(14)
Zr1 Zr2 P3 C28 87.48(13)
N5 Zr2 P3 C25 163.90(16)
N6 Zr2 P3 C25 165.25(17)
N4 Zr2 P3 C25 67.31(16)
N3 Zr2 P3 C25 -30.38(16)
C49 Zr2 P3 C25 -116.62(16)
P4 Zr2 P3 C25 9.76(16)
Zr1 Zr2 P3 C25 -163.02(14)
N5 Zr2 P3 C37 -76.75(19)
N6 Zr2 P3 C37 -75.4(2)
N4 Zr2 P3 C37 -173.34(19)
N3 Zr2 P3 C37 88.97(19)
C49 Zr2 P3 C37 2.72(19)
P4 Zr2 P3 C37 129.10(17)
Zr1 Zr2 P3 C37 -43.67(17)
N5 Zr2 P4 C27 -116.82(16)
N6 Zr2 P4 C27 -128.85(15)
N4 Zr2 P4 C27 -23.94(15)
N3 Zr2 P4 C27 73.19(15)
C49 Zr2 P4 C27 154.07(15)
P3 Zr2 P4 C27 31.27(14)
Zr1 Zr2 P4 C27 -156.63(13)
N5 Zr2 P4 C26 133.07(17)
N6 Zr2 P4 C26 121.04(16)
N4 Zr2 P4 C26 -134.05(16)
N3 Zr2 P4 C26 -36.92(16)
C49 Zr2 P4 C26 43.96(17)
P3 Zr2 P4 C26 -78.83(15)
Zr1 Zr2 P4 C26 93.27(14)
N5 Zr2 P4 C43 2.91(19)
N6 Zr2 P4 C43 -9.12(18)
N4 Zr2 P4 C43 95.79(18)
N3 Zr2 P4 C43 -167.08(18)
C49 Zr2 P4 C43 -86.20(18)
P3 Zr2 P4 C43 151.01(16)
Zr1 Zr2 P4 C43 -36.89(17)
C6 Si1 N1 Si2 -76.1(2)
C5 Si1 N1 Si2 43.6(2)
C1 Si1 N1 Si2 161.35(18)
C6 Si1 N1 Zr1 95.32(19)
C5 Si1 N1 Zr1 -144.96(16)
C1 Si1 N1 Zr1 -27.3(2)
C7 Si2 N1 Si1 -85.1(2)
C2 Si2 N1 Si1 154.48(17)
C8 Si2 N1 Si1 39.5(2)
C7 Si2 N1 Zr1 104.2(2)
C2 Si2 N1 Zr1 -16.1(2)
C8 Si2 N1 Zr1 -131.1(2)
N5 Zr1 N1 Si1 -174.07(15)
N6 Zr1 N1 Si1 65.8(5)
N2 Zr1 N1 Si1 -54.59(16)
C49 Zr1 N1 Si1 109.25(16)
P1 Zr1 N1 Si1 22.91(14)
P2 Zr1 N1 Si1 -141.73(16)
Zr2 Zr1 N1 Si1 126.12(13)
N5 Zr1 N1 Si2 -3.9(3)
N6 Zr1 N1 Si2 -124.1(4)
N2 Zr1 N1 Si2 115.59(18)
C49 Zr1 N1 Si2 -80.57(19)
P1 Zr1 N1 Si2 -166.91(18)
P2 Zr1 N1 Si2 28.46(15)
Zr2 Zr1 N1 Si2 -63.7(2)
C11 Si4 N2 Si3 -59.2(2)
C4 Si4 N2 Si3 -179.65(19)
C12 Si4 N2 Si3 63.8(2)
C11 Si4 N2 Zr1 113.8(2)
C4 Si4 N2 Zr1 -6.6(2)
C12 Si4 N2 Zr1 -123.2(2)
C9 Si3 N2 Si4 79.3(2)
C10 Si3 N2 Si4 -40.5(3)
C3 Si3 N2 Si4 -157.11(18)
C9 Si3 N2 Zr1 -94.4(2)
C10 Si3 N2 Zr1 145.76(19)
C3 Si3 N2 Zr1 29.2(2)
N5 Zr1 N2 Si4 -102.6(2)
N6 Zr1 N2 Si4 -63.4(2)
N1 Zr1 N2 Si4 105.07(19)
C49 Zr1 N2 Si4 -2.8(5)
P1 Zr1 N2 Si4 22.42(17)
P2 Zr1 N2 Si4 178.83(19)
Zr2 Zr1 N2 Si4 -75.6(2)
N5 Zr1 N2 Si3 70.48(17)
N6 Zr1 N2 Si3 109.68(16)
N1 Zr1 N2 Si3 -81.87(17)
C49 Zr1 N2 Si3 170.3(3)
P1 Zr1 N2 Si3 -164.51(17)
P2 Zr1 N2 Si3 -8.11(15)
Zr2 Zr1 N2 Si3 97.48(15)
C29 Si5 N3 Si6 61.7(2)
C30 Si5 N3 Si6 -62.3(2)
C25 Si5 N3 Si6 -178.68(18)
C29 Si5 N3 Zr2 -114.25(19)
C30 Si5 N3 Zr2 121.8(2)
C25 Si5 N3 Zr2 5.4(2)
C31 Si6 N3 Si5 -90.1(2)
C32 Si6 N3 Si5 30.2(3)
C26 Si6 N3 Si5 149.00(19)
C31 Si6 N3 Zr2 85.8(2)
C32 Si6 N3 Zr2 -153.94(18)
C26 Si6 N3 Zr2 -35.2(2)
N5 Zr2 N3 Si5 62.7(4)
N6 Zr2 N3 Si5 168.56(16)
N4 Zr2 N3 Si5 -60.03(18)
C49 Zr2 N3 Si5 108.13(18)
P3 Zr2 N3 Si5 14.68(15)
P4 Zr2 N3 Si5 -142.94(18)
Zr1 Zr2 N3 Si5 108.51(16)
N5 Zr2 N3 Si6 -113.0(3)
N6 Zr2 N3 Si6 -7.1(3)
N4 Zr2 N3 Si6 124.28(18)
C49 Zr2 N3 Si6 -67.57(18)
P3 Zr2 N3 Si6 -161.01(17)
P4 Zr2 N3 Si6 41.36(15)
Zr1 Zr2 N3 Si6 -67.19(19)
C33 Si7 N4 Si8 64.2(3)
C34 Si7 N4 Si8 -58.7(3)
C27 Si7 N4 Si8 -174.50(19)
C33 Si7 N4 Zr2 -111.2(2)
C34 Si7 N4 Zr2 125.9(2)
C27 Si7 N4 Zr2 10.1(2)
C36 Si8 N4 Si7 37.6(3)
C35 Si8 N4 Si7 -83.9(3)
C28 Si8 N4 Si7 154.1(2)
C36 Si8 N4 Zr2 -146.9(2)
C35 Si8 N4 Zr2 91.5(2)
C28 Si8 N4 Zr2 -30.5(2)
N5 Zr2 N4 Si7 132.49(19)
N6 Zr2 N4 Si7 93.46(19)
N3 Zr2 N4 Si7 -63.74(19)
C49 Zr2 N4 Si7 -162.7(5)
P3 Zr2 N4 Si7 -143.36(19)
P4 Zr2 N4 Si7 8.13(17)
Zr1 Zr2 N4 Si7 127.23(14)
N5 Zr2 N4 Si8 -42.9(2)
N6 Zr2 N4 Si8 -81.90(19)
N3 Zr2 N4 Si8 120.91(18)
C49 Zr2 N4 Si8 22.0(7)
P3 Zr2 N4 Si8 41.28(16)
P4 Zr2 N4 Si8 -167.23(18)
Zr1 Zr2 N4 Si8 -48.1(2)
N2 Zr1 N5 N6 81.53(17)
N1 Zr1 N5 N6 -161.71(18)
C49 Zr1 N5 N6 -81.51(17)
P1 Zr1 N5 N6 -2.85(19)
P2 Zr1 N5 N6 166.76(16)
Zr2 Zr1 N5 N6 -63.84(15)
N6 Zr1 N5 Zr2 63.84(15)
N2 Zr1 N5 Zr2 145.37(12)
N1 Zr1 N5 Zr2 -97.87(19)
C49 Zr1 N5 Zr2 -17.66(12)
P1 Zr1 N5 Zr2 61.00(15)
P2 Zr1 N5 Zr2 -129.39(12)
N4 Zr2 N5 N6 -106.49(17)
N3 Zr2 N5 N6 130.8(3)
C49 Zr2 N5 N6 84.52(17)
P3 Zr2 N5 N6 178.27(16)
P4 Zr2 N5 N6 -19.10(19)
Zr1 Zr2 N5 N6 66.61(17)
N6 Zr2 N5 Zr1 -66.61(16)
N4 Zr2 N5 Zr1 -173.10(13)
N3 Zr2 N5 Zr1 64.2(4)
C49 Zr2 N5 Zr1 17.91(12)
P3 Zr2 N5 Zr1 111.65(11)
P4 Zr2 N5 Zr1 -85.72(12)
Zr1 N5 N6 C61 -126.0(3)
Zr2 N5 N6 C61 118.9(3)
Zr1 N5 N6 Zr2 115.16(10)
Zr2 N5 N6 Zr1 -115.16(10)
N5 Zr2 N6 C61 -109.5(3)
N4 Zr2 N6 C61 -29.0(3)
N3 Zr2 N6 C61 100.5(3)
C49 Zr2 N6 C61 162.8(3)
P3 Zr2 N6 C61 -111.6(2)
P4 Zr2 N6 C61 54.8(3)
Zr1 Zr2 N6 C61 -167.0(3)
N4 Zr2 N6 N5 80.52(17)
N3 Zr2 N6 N5 -150.0(2)
C49 Zr2 N6 N5 -87.62(17)
P3 Zr2 N6 N5 -2.11(19)
P4 Zr2 N6 N5 164.35(16)
Zr1 Zr2 N6 N5 -57.46(14)
N5 Zr2 N6 Zr1 57.46(14)
N4 Zr2 N6 Zr1 137.98(11)
N3 Zr2 N6 Zr1 -92.5(2)
C49 Zr2 N6 Zr1 -30.16(11)
P3 Zr2 N6 Zr1 55.35(14)
P4 Zr2 N6 Zr1 -138.19(10)
N5 Zr1 N6 C61 105.2(4)
N2 Zr1 N6 C61 0.4(3)
N1 Zr1 N6 C61 -119.7(5)
C49 Zr1 N6 C61 -164.5(3)
P1 Zr1 N6 C61 -77.1(3)
P2 Zr1 N6 C61 90.4(3)
Zr2 Zr1 N6 C61 165.6(4)
N2 Zr1 N6 N5 -104.77(17)
N1 Zr1 N6 N5 135.2(4)
C49 Zr1 N6 N5 90.35(17)
P1 Zr1 N6 N5 177.71(15)
P2 Zr1 N6 N5 -14.75(18)
Zr2 Zr1 N6 N5 60.38(16)
N5 Zr1 N6 Zr2 -60.38(16)
N2 Zr1 N6 Zr2 -165.15(11)
N1 Zr1 N6 Zr2 74.8(5)
C49 Zr1 N6 Zr2 29.97(11)
P1 Zr1 N6 Zr2 117.32(10)
P2 Zr1 N6 Zr2 -75.13(11)
C4 P1 C1 Si1 109.8(2)
C13 P1 C1 Si1 -140.8(2)
Zr1 P1 C1 Si1 1.8(2)
N1 Si1 C1 P1 14.2(3)
C6 Si1 C1 P1 -112.0(2)
C5 Si1 C1 P1 138.7(2)
C19 P2 C2 Si2 -178.42(17)
C3 P2 C2 Si2 -67.8(2)
Zr1 P2 C2 Si2 34.53(19)
N1 Si2 C2 P2 -16.9(2)
C7 Si2 C2 P2 -142.71(18)
C8 Si2 C2 P2 106.9(2)
C2 P2 C3 Si3 144.2(2)
C19 P2 C3 Si3 -104.6(2)
Zr1 P2 C3 Si3 34.2(2)
N2 Si3 C3 P2 -45.3(2)
C9 Si3 C3 P2 79.6(2)
C10 Si3 C3 P2 -169.1(2)
C13 P1 C4 Si4 178.9(2)
C1 P1 C4 Si4 -72.1(2)
Zr1 P1 C4 Si4 36.8(2)
N2 Si4 C4 P1 -24.7(3)
C11 Si4 C4 P1 -149.6(2)
C12 Si4 C4 P1 100.6(2)
C4 P1 C13 C18 33.2(4)
C1 P1 C13 C18 -79.6(4)
Zr1 P1 C13 C18 156.0(3)
C4 P1 C13 C14 -145.4(3)
C1 P1 C13 C14 101.7(3)
Zr1 P1 C13 C14 -22.6(4)
C18 C13 C14 C15 -1.1(6)
P1 C13 C14 C15 177.6(3)
C13 C14 C15 C16 -0.2(6)
C14 C15 C16 C17 1.3(6)
C15 C16 C17 C18 -1.2(6)
C16 C17 C18 C13 0.0(7)
C14 C13 C18 C17 1.2(6)
P1 C13 C18 C17 -177.5(3)
C2 P2 C19 C24 -14.5(4)
C3 P2 C19 C24 -127.9(3)
Zr1 P2 C19 C24 118.7(3)
C2 P2 C19 C20 164.6(3)
C3 P2 C19 C20 51.2(4)
Zr1 P2 C19 C20 -62.2(4)
C24 C19 C20 C21 -0.2(7)
P2 C19 C20 C21 -179.3(4)
C19 C20 C21 C22 1.1(8)
C20 C21 C22 C23 -1.8(7)
C21 C22 C23 C24 1.5(7)
C20 C19 C24 C23 -0.1(6)
P2 C19 C24 C23 179.0(3)
C22 C23 C24 C19 -0.5(7)
C28 P3 C25 Si5 147.9(2)
C37 P3 C25 Si5 -98.5(2)
Zr2 P3 C25 Si5 41.3(2)
N3 Si5 C25 P3 -34.7(3)
C29 Si5 C25 P3 87.8(3)
C30 Si5 C25 P3 -158.7(2)
C27 P4 C26 Si6 -75.1(2)
C43 P4 C26 Si6 170.49(18)
Zr2 P4 C26 Si6 29.5(2)
N3 Si6 C26 P4 -3.1(2)
C31 Si6 C26 P4 -128.9(2)
C32 Si6 C26 P4 121.3(2)
C26 P4 C27 Si7 147.2(2)
C43 P4 C27 Si7 -98.6(2)
Zr2 P4 C27 Si7 35.5(2)
N4 Si7 C27 P4 -34.1(3)
C33 Si7 C27 P4 88.5(2)
C34 Si7 C27 P4 -158.6(2)
C25 P3 C28 Si8 -68.6(2)
C37 P3 C28 Si8 -178.53(19)
Zr2 P3 C28 Si8 36.3(2)
N4 Si8 C28 P3 -11.5(3)
C36 Si8 C28 P3 110.1(2)
C35 Si8 C28 P3 -139.1(2)
C28 P3 C37 C42 39.7(4)
C25 P3 C37 C42 -72.6(4)
Zr2 P3 C37 C42 169.0(3)
C28 P3 C37 C38 -140.6(3)
C25 P3 C37 C38 107.1(3)
Zr2 P3 C37 C38 -11.3(4)
C42 C37 C38 C39 0.2(6)
P3 C37 C38 C39 -179.5(3)
C37 C38 C39 C40 -1.1(6)
C38 C39 C40 C41 1.8(7)
C39 C40 C41 C42 -1.6(7)
C40 C41 C42 C37 0.7(7)
C38 C37 C42 C41 0.0(6)
P3 C37 C42 C41 179.7(3)
C27 P4 C43 C48 -172.7(3)
C26 P4 C43 C48 -59.1(3)
Zr2 P4 C43 C48 71.5(3)
C27 P4 C43 C44 11.8(3)
C26 P4 C43 C44 125.5(3)
Zr2 P4 C43 C44 -103.9(3)
C48 C43 C44 C45 -1.5(5)
P4 C43 C44 C45 173.9(3)
C43 C44 C45 C46 0.0(6)
C44 C45 C46 C47 1.6(6)
C45 C46 C47 C48 -1.8(6)
C46 C47 C48 C43 0.3(6)
C44 C43 C48 C47 1.3(5)
P4 C43 C48 C47 -174.4(3)
N5 Zr2 C49 C50 155.0(7)
N6 Zr2 C49 C50 -164.8(7)
N4 Zr2 C49 C50 88.7(8)
N3 Zr2 C49 C50 -11.1(6)
P3 Zr2 C49 C50 70.0(6)
P4 Zr2 C49 C50 -81.7(7)
Zr1 Zr2 C49 C50 169.3(7)
N5 Zr2 C49 Zr1 -14.25(10)
N6 Zr2 C49 Zr1 25.96(9)
N4 Zr2 C49 Zr1 -80.6(6)
N3 Zr2 C49 Zr1 179.62(11)
P3 Zr2 C49 Zr1 -99.29(8)
P4 Zr2 C49 Zr1 109.01(7)
N5 Zr1 C49 C50 -160.0(3)
N6 Zr1 C49 C50 159.7(3)
N2 Zr1 C49 C50 96.8(5)
N1 Zr1 C49 C50 -10.9(3)
P1 Zr1 C49 C50 72.2(3)
P2 Zr1 C49 C50 -84.9(3)
Zr2 Zr1 C49 C50 -174.7(4)
N5 Zr1 C49 Zr2 14.70(10)
N6 Zr1 C49 Zr2 -25.54(10)
N2 Zr1 C49 Zr2 -88.5(4)
N1 Zr1 C49 Zr2 163.85(10)
P1 Zr1 C49 Zr2 -113.11(8)
P2 Zr1 C49 Zr2 89.83(8)
Zr2 C49 C50 C51 25(13)
Zr1 C49 C50 C51 -167(12)
C49 C50 C51 C56 -63(13)
C49 C50 C51 C52 118(12)
C56 C51 C52 C53 -2.5(5)
C50 C51 C52 C53 176.6(3)
C51 C52 C53 C54 0.3(6)
C52 C53 C54 C55 2.0(6)
C52 C53 C54 C57 -176.7(4)
C53 C54 C55 C56 -2.1(6)
C57 C54 C55 C56 176.6(4)
C54 C55 C56 C51 -0.2(6)
C52 C51 C56 C55 2.4(5)
C50 C51 C56 C55 -176.7(3)
C55 C54 C57 C59 -63.9(6)
C53 C54 C57 C59 114.7(5)
C55 C54 C57 C58 175.5(4)
C53 C54 C57 C58 -5.9(6)
C55 C54 C57 C60 54.6(6)
C53 C54 C57 C60 -126.7(5)
N5 N6 C61 C62 2.3(5)
Zr2 N6 C61 C62 85.1(4)
Zr1 N6 C61 C62 -77.8(5)
N6 C61 C62 C63 179.8(3)
C61 C62 C63 C68 -169.5(4)
C61 C62 C63 C64 9.7(7)
C68 C63 C64 C65 0.0(6)
C62 C63 C64 C65 -179.1(4)
C63 C64 C65 C66 -0.3(7)
C64 C65 C66 C67 0.1(6)
C64 C65 C66 C69 177.9(4)
C65 C66 C67 C68 0.5(6)
C69 C66 C67 C68 -177.3(4)
C66 C67 C68 C63 -0.8(7)
C64 C63 C68 C67 0.6(6)
C62 C63 C68 C67 179.7(4)
C65 C66 C69 C71 37.5(6)
C67 C66 C69 C71 -144.9(5)
C65 C66 C69 C72 -85.2(5)
C67 C66 C69 C72 92.5(5)
C65 C66 C69 C70 157.1(4)
C67 C66 C69 C70 -25.2(6)
C78 C73 C74 C75 -0.2(8)
C79 C73 C74 C75 178.4(5)
C73 C74 C75 C76 0.0(8)
C74 C75 C76 C77 -0.2(8)
C75 C76 C77 C78 0.4(8)
C74 C73 C78 C77 0.4(8)
C79 C73 C78 C77 -178.1(5)
C76 C77 C78 C73 -0.6(8)
C85 C80 C81 C82 -2.2(9)
C86 C80 C81 C82 178.8(6)
C80 C81 C82 C83 1.4(10)
C81 C82 C83 C84 -0.6(10)
C82 C83 C84 C85 0.6(8)
C83 C84 C85 C80 -1.5(8)
C81 C80 C85 C84 2.3(8)
C86 C80 C85 C84 -178.7(5)
